data_7133735
loop_
_publ_author_name
'Bai, Xiang-Tian'
'Cao, Li-Hui'
'Yang, Yan'
'Chen, Xu-Yong'

_publ_section_title
;
 Multi-interpenetration driven ultra-robust ionic HOF with high proton
 conductivity for DMFCs.
;
_journal_issue 81
_journal_name_full 'Chemical communications (Cambridge, England)'
_journal_page_first 11576
_journal_page_last 11579
_journal_paper_doi 10.1039/d4cc03957b
_journal_volume 60
_journal_year 2024
_chemical_absolute_configuration ad
_chemical_formula_moiety 'C25 H16 O12 S4, 2(C10 H12 N4), 2(H2 O)'
_chemical_formula_sum 'C45 H44 N8 O14 S4'
_chemical_formula_weight 1049.12
_space_group_crystal_system tetragonal
_space_group_IT_number 82
_space_group_name_Hall 'I -4'
_space_group_name_H-M_alt 'I -4'
_atom_sites_solution_hydrogens geom
_atom_sites_solution_primary iterative
_atom_sites_solution_secondary difmap
_audit_block_doi 10.5517/ccdc.csd.cc2dz01g
_audit_creation_date 2022-12-07
_audit_creation_method
;
Olex2 1.2
(compiled 2018.05.29 svn.r3508 for OlexSys, GUI svn.r5506)
;
_audit_update_record
;
2022-12-29 deposited with the CCDC.	2024-09-16 downloaded from the CCDC.
;
_cell_angle_alpha 90.00
_cell_angle_beta 90.00
_cell_angle_gamma 90.00
_cell_formula_units_Z 4
_cell_length_a 24.9659(16)
_cell_length_b 24.9659(16)
_cell_length_c 7.1345(7)
_cell_measurement_reflns_used 0
_cell_measurement_temperature 143(2)
_cell_measurement_theta_max 0.000
_cell_measurement_theta_min 0.000
_cell_volume 4446.9(6)
_computing_cell_refinement 'SAINT V8.40B (?, 2016)'
_computing_data_reduction 'SAINT V8.40B (?, 2016)'
_computing_molecular_graphics 'Olex2 (Dolomanov et al., 2009)'
_computing_publication_material 'Olex2 (Dolomanov et al., 2009)'
_computing_structure_refinement 'XL (Sheldrick, 2008)'
_computing_structure_solution 'olex2.solve (Bourhis et al., 2015)'
_diffrn_ambient_temperature 143.0
_diffrn_measured_fraction_theta_full 0.999
_diffrn_measured_fraction_theta_max 0.999
_diffrn_measurement_device_type 'Bruker APEX-II CCD'
_diffrn_measurement_method '\f and \w scans'
_diffrn_radiation_monochromator graphite
_diffrn_radiation_type MoK\a
_diffrn_radiation_wavelength 0.71073
_diffrn_reflns_av_R_equivalents 0.0751
_diffrn_reflns_av_unetI/netI 0.0551
_diffrn_reflns_limit_h_max 24
_diffrn_reflns_limit_h_min -29
_diffrn_reflns_limit_k_max 29
_diffrn_reflns_limit_k_min -26
_diffrn_reflns_limit_l_max 8
_diffrn_reflns_limit_l_min -8
_diffrn_reflns_number 19880
_diffrn_reflns_theta_full 24.99
_diffrn_reflns_theta_max 24.99
_diffrn_reflns_theta_min 2.31
_diffrn_source 'fine-focus sealed tube'
_diffrn_standards_number 0
_exptl_absorpt_coefficient_mu 0.295
_exptl_absorpt_correction_T_max 0.7456
_exptl_absorpt_correction_T_min 0.6422
_exptl_absorpt_correction_type none
_exptl_absorpt_process_details
;
SADABS-2016/2 (Bruker,2016/2) was used for absorption correction.
wR2(int) was 0.0872 before and 0.0810 after correction.
The Ratio of minimum to maximum transmission is 0.8613.
The \l/2 correction factor is Not present.
;
_exptl_crystal_colour colorless
_exptl_crystal_density_diffrn 1.567
_exptl_crystal_density_method 'not measured'
_exptl_crystal_description block
_exptl_crystal_F_000 2184
_exptl_crystal_size_max 0.22
_exptl_crystal_size_mid 0.19
_exptl_crystal_size_min 0.17
_refine_diff_density_max 0.416
_refine_diff_density_min -0.295
_refine_diff_density_rms 0.049
_refine_ls_abs_structure_details 'Flack H D (1983), Acta Cryst. A39, 876-881'
_refine_ls_abs_structure_Flack -0.03(10)
_refine_ls_extinction_method none
_refine_ls_goodness_of_fit_ref 1.068
_refine_ls_hydrogen_treatment constr
_refine_ls_matrix_type full
_refine_ls_number_parameters 352
_refine_ls_number_reflns 3923
_refine_ls_number_restraints 19
_refine_ls_restrained_S_all 1.066
_refine_ls_R_factor_all 0.0577
_refine_ls_R_factor_gt 0.0476
_refine_ls_shift/su_max 0.001
_refine_ls_shift/su_mean 0.000
_refine_ls_structure_factor_coef Fsqd
_refine_ls_weighting_details 'calc w=1/[\s^2^(Fo^2^)+(0.0550P)^2^+3.0362P] where P=(Fo^2^+2Fc^2^)/3'
_refine_ls_weighting_scheme calc
_refine_ls_wR_factor_gt 0.1128
_refine_ls_wR_factor_ref 0.1183
_reflns_number_gt 3398
_reflns_number_total 3923
_reflns_threshold_expression >2sigma(I)
_cod_data_source_file d4cc03957b2.cif
_cod_data_source_block sust_3023_0m_a
_cod_depositor_comments 'Adding full bibliography for 7133735.cif.'
_cod_database_code 7133735
_olex2_refinement_description
;
1. Fixed Uiso
 At 1.2 times of:
  All C(H) groups, All N(H,H) groups
 At 1.5 times of:
  All O(H,H) groups
2. Rigid bond restraints
 S2, O7
 with sigma for 1-2 distances of 0.02 and sigma for 1-3 distances of 0.01
3. Uiso/Uaniso restraints and constraints
Uanis(O6) \\sim Ueq, Uanis(O7) \\sim Ueq, Uanis(C21) \\sim Ueq: with sigma of
0.01 and sigma for terminal atoms of 0.02
4. Others
 Fixed Sof: O5(0.5) O6(0.5) O7(0.5) O6'(0.5) O7'(0.5) O5'(0.5)
5.a Free rotating group:
 O4(H4c,H4d)
5.b Rotating group:
 N3(H3a,H3b), N4(H4a,H4b)
5.c Aromatic/amide H refined with riding coordinates:
 C5(H5), C7(H7), C9(H9), C12(H12), C13(H13), C14(H14), C15(H15), C16(H16),
 C17(H17), C18(H18), C19(H19), C20(H20), C21(H21), C22(H22), C23(H23), C24(H24)
;
_olex2_submission_special_instructions 'No special instructions were received'

loop_
_space_group_symop_id
_space_group_symop_operation_xyz
1 'x, y, z'
2 '-x, -y, z'
3 'y, -x, -z'
4 '-y, x, -z'
5 'x+1/2, y+1/2, z+1/2'
6 '-x+1/2, -y+1/2, z+1/2'
7 'y+1/2, -x+1/2, -z+1/2'
8 '-y+1/2, x+1/2, -z+1/2'

loop_
_atom_site_label
_atom_site_type_symbol
_atom_site_fract_x
_atom_site_fract_y
_atom_site_fract_z
_atom_site_U_iso_or_equiv
_atom_site_adp_type
_atom_site_occupancy
_atom_site_calc_flag
_atom_site_disorder_assembly
_atom_site_disorder_group
_atom_site_site_symmetry_order
_atom_site_refinement_flags_posn
_atom_site_refinement_flags_adp
_atom_site_refinement_flags_occupancy
S1 S 0.17707(4) 0.57192(4) 0.71264(14) 0.0349(2) Uani 1 d . . 1 . . .
S2 S 0.37133(4) 0.63416(4) 0.43427(15) 0.0364(2) Uani 1 d . . 1 . U .
O1 O 0.15211(12) 0.57564(14) 0.5317(4) 0.0575(9) Uani 1 d . . 1 . . .
N1 N 0.27356(13) 0.25092(13) -0.0079(5) 0.0384(8) Uani 1 d . . 1 . . .
O2 O 0.19566(12) 0.62324(12) 0.7776(5) 0.0551(8) Uani 1 d . . 1 . . .
N2 N 0.24042(13) 0.52168(13) 0.1936(5) 0.0373(8) Uani 1 d . . 1 . . .
C1 C 0.0000 0.5000 1.2500 0.0250(15) Uani 1 d . . 4 S T P
N3 N 0.28135(15) 0.19559(14) -0.0328(6) 0.0493(10) Uani 1 d . . 1 . . .
H3A H 0.3065 0.1841 0.0457 0.059 Uiso 1 d . . 1 GR . .
H3B H 0.2513 0.1776 -0.0095 0.059 Uiso 1 d . . 1 GR . .
C2 C 0.46537(14) 0.53511(14) 0.8677(5) 0.0282(8) Uani 1 d . . 1 . . .
N4 N 0.23503(14) 0.57532(13) 0.2447(5) 0.0448(9) Uani 1 d . . 1 . . .
H4A H 0.2289 0.5946 0.1436 0.054 Uiso 1 d . . 1 GR . .
H4B H 0.2077 0.5782 0.3220 0.054 Uiso 1 d . . 1 GR . .
C3 C 0.25287(15) 0.41636(16) 0.0834(6) 0.0348(9) Uani 1 d . . 1 . . .
O3 O 0.21774(13) 0.53157(14) 0.7219(7) 0.0817(13) Uani 1 d . . 1 . . .
C4 C 0.5000 0.5000 1.0000 0.0273(15) Uani 1 d . . 4 S T P
C5 C 0.41012(14) 0.53079(15) 0.8547(6) 0.0328(9) Uani 1 d A . 1 . . .
H5 H 0.3916 0.5067 0.9348 0.039 Uiso 1 calc . . 1 R . .
C6 C 0.04550(13) 0.51932(14) 1.1194(5) 0.0251(8) Uani 1 d . . 1 . . .
C7 C 0.06374(15) 0.48574(14) 0.9776(5) 0.0320(9) Uani 1 d . . 1 . . .
H7 H 0.0483 0.4511 0.9650 0.038 Uiso 1 calc . . 1 R . .
C8 C 0.40760(15) 0.59610(15) 0.6070(5) 0.0331(9) Uani 1 d A . 1 . . .
C9 C 0.06855(15) 0.56922(14) 1.1337(6) 0.0345(9) Uani 1 d . . 1 . . .
H9 H 0.0573 0.5929 1.2302 0.041 Uiso 1 calc . . 1 R . .
C10 C 0.26012(15) 0.35916(16) 0.0397(5) 0.0336(9) Uani 1 d . . 1 . . .
C11 C 0.12582(14) 0.55193(15) 0.8718(5) 0.0288(8) Uani 1 d . . 1 . . .
C12 C 0.31024(15) 0.33595(17) 0.0431(7) 0.0419(10) Uani 1 d . . 1 . . .
H12 H 0.3409 0.3578 0.0627 0.050 Uiso 1 calc . . 1 R . .
C13 C 0.31657(16) 0.28233(18) 0.0190(7) 0.0467(11) Uani 1 d . . 1 . . .
H13 H 0.3514 0.2670 0.0212 0.056 Uiso 1 calc . . 1 R . .
C14 C 0.10346(15) 0.50112(15) 0.8550(6) 0.0336(9) Uani 1 d . . 1 . . .
H14 H 0.1155 0.4773 0.7600 0.040 Uiso 1 calc . . 1 R . .
C15 C 0.49079(14) 0.56957(15) 0.7446(5) 0.0329(9) Uani 1 d A . 1 . . .
H15 H 0.5287 0.5724 0.7494 0.039 Uiso 1 calc . . 1 R . .
C16 C 0.10821(15) 0.58567(15) 1.0087(6) 0.0359(9) Uani 1 d . . 1 . . .
H16 H 0.1230 0.6206 1.0191 0.043 Uiso 1 calc . . 1 R . .
C17 C 0.20560(18) 0.43512(18) 0.1601(8) 0.0546(13) Uani 1 d . . 1 . . .
H17 H 0.1763 0.4113 0.1756 0.066 Uiso 1 calc . . 1 R . .
O4 O 0.2203(2) 0.41884(18) 0.6274(9) 0.1014(16) Uani 1 d . . 1 . . .
H4C H 0.2544 0.4144 0.6081 0.152 Uiso 1 d . . 1 G . .
H4D H 0.2136 0.4527 0.6434 0.152 Uiso 1 d . . 1 G . .
C18 C 0.38120(15) 0.56139(15) 0.7255(6) 0.0360(9) Uani 1 d . . 1 . . .
H18 H 0.3433 0.5583 0.7193 0.043 Uiso 1 calc A . 1 R . .
C19 C 0.20025(17) 0.48760(18) 0.2143(8) 0.0546(13) Uani 1 d . . 1 . . .
H19 H 0.1674 0.4996 0.2672 0.065 Uiso 1 calc . . 1 R . .
C20 C 0.46329(16) 0.59998(16) 0.6156(6) 0.0379(10) Uani 1 d . . 1 . . .
H20 H 0.4820 0.6233 0.5333 0.045 Uiso 1 calc A . 1 R . .
C21 C 0.28613(18) 0.50565(19) 0.1124(7) 0.0527(12) Uani 1 d . . 1 . U .
H21 H 0.3140 0.5308 0.0911 0.063 Uiso 1 calc . . 1 R . .
C22 C 0.21742(16) 0.32595(18) -0.0002(7) 0.0463(11) Uani 1 d . . 1 . . .
H22 H 0.1826 0.3408 -0.0126 0.056 Uiso 1 calc . . 1 R . .
C23 C 0.29296(17) 0.45353(18) 0.0598(7) 0.0517(12) Uani 1 d . . 1 . . .
H23 H 0.3260 0.4427 0.0060 0.062 Uiso 1 calc . . 1 R . .
C24 C 0.22445(17) 0.27207(18) -0.0223(7) 0.0485(11) Uani 1 d . . 1 . . .
H24 H 0.1946 0.2497 -0.0478 0.058 Uiso 1 calc . . 1 R . .
O5 O 0.4136(2) 0.6620(3) 0.3259(9) 0.0466(16) Uani 0.50 d A 1 1 . . .
O6 O 0.3382(3) 0.6683(3) 0.5329(10) 0.0494(16) Uani 0.50 d A 1 1 . U .
O7 O 0.3438(3) 0.5951(3) 0.3271(11) 0.0474(16) Uani 0.50 d A 1 1 . U .
O6' O 0.3157(4) 0.6213(5) 0.4643(19) 0.123(5) Uani 0.50 d A 2 1 . . .
O7' O 0.3766(5) 0.6888(3) 0.4900(16) 0.109(4) Uani 0.50 d A 2 1 . . .
O5' O 0.3886(8) 0.6203(6) 0.2686(13) 0.156(7) Uani 0.50 d A 2 1 . . .

loop_
_atom_site_aniso_label
_atom_site_aniso_U_11
_atom_site_aniso_U_22
_atom_site_aniso_U_33
_atom_site_aniso_U_23
_atom_site_aniso_U_13
_atom_site_aniso_U_12
S1 0.0302(5) 0.0366(6) 0.0379(5) 0.0058(4) 0.0081(4) -0.0026(4)
S2 0.0390(6) 0.0313(5) 0.0388(5) 0.0025(4) -0.0029(5) 0.0050(4)
O1 0.0447(18) 0.086(2) 0.0422(19) 0.0027(18) 0.0084(15) -0.0182(16)
N1 0.042(2) 0.0388(19) 0.0339(19) -0.0038(15) -0.0008(15) -0.0019(15)
O2 0.061(2) 0.0474(18) 0.0572(19) 0.0011(16) 0.0136(17) -0.0232(15)
N2 0.0343(18) 0.0417(19) 0.0358(19) -0.0053(16) 0.0026(15) 0.0015(15)
C1 0.024(2) 0.024(2) 0.028(4) 0.000 0.000 0.000
N3 0.050(2) 0.039(2) 0.059(3) -0.0029(18) -0.0009(19) -0.0039(16)
C2 0.0301(19) 0.0245(19) 0.0301(19) -0.0015(15) 0.0006(16) 0.0017(15)
N4 0.055(2) 0.0370(19) 0.043(2) -0.0016(16) 0.0116(18) 0.0030(16)
C3 0.029(2) 0.044(2) 0.032(2) 0.0054(18) -0.0030(17) -0.0019(17)
O3 0.051(2) 0.070(2) 0.125(4) 0.035(2) 0.042(2) 0.0230(17)
C4 0.028(2) 0.028(2) 0.026(4) 0.000 0.000 0.000
C5 0.0272(19) 0.035(2) 0.037(2) 0.0061(17) -0.0014(17) -0.0026(16)
C6 0.0225(18) 0.0289(18) 0.0240(17) 0.0018(15) -0.0008(14) -0.0026(14)
C7 0.036(2) 0.0264(19) 0.034(2) -0.0037(17) -0.0007(17) -0.0062(16)
C8 0.040(2) 0.0272(19) 0.032(2) -0.0062(17) -0.0003(17) 0.0057(16)
C9 0.041(2) 0.0237(19) 0.038(2) -0.0081(17) 0.0073(18) -0.0046(17)
C10 0.032(2) 0.040(2) 0.029(2) 0.0043(18) 0.0023(17) -0.0048(17)
C11 0.0247(18) 0.032(2) 0.029(2) 0.0050(16) -0.0011(16) -0.0022(15)
C12 0.029(2) 0.041(2) 0.056(3) 0.004(2) 0.000(2) -0.0056(17)
C13 0.026(2) 0.051(3) 0.063(3) -0.001(2) 0.003(2) 0.0020(18)
C14 0.036(2) 0.034(2) 0.031(2) -0.0039(16) 0.0064(17) 0.0010(17)
C15 0.0232(18) 0.040(2) 0.035(2) 0.0046(18) 0.0039(16) 0.0018(16)
C16 0.040(2) 0.0240(19) 0.044(2) -0.0048(17) 0.0067(19) -0.0081(16)
C17 0.036(2) 0.044(3) 0.084(4) -0.005(3) 0.013(2) -0.005(2)
O4 0.102(3) 0.081(3) 0.122(4) -0.009(3) -0.023(3) 0.003(3)
C18 0.028(2) 0.036(2) 0.044(2) 0.0017(18) -0.0028(18) 0.0023(16)
C19 0.033(2) 0.051(3) 0.080(4) 0.003(3) 0.023(3) -0.0043(19)
C20 0.036(2) 0.036(2) 0.041(2) 0.0044(19) 0.0069(18) -0.0032(17)
C21 0.040(2) 0.055(3) 0.064(3) -0.011(2) 0.015(2) -0.005(2)
C22 0.029(2) 0.053(3) 0.057(3) -0.005(2) -0.006(2) 0.0019(19)
C23 0.037(2) 0.046(3) 0.072(3) -0.010(2) 0.018(2) -0.005(2)
C24 0.034(2) 0.051(3) 0.061(3) -0.005(2) -0.014(2) -0.005(2)
O5 0.044(3) 0.056(4) 0.040(4) 0.029(3) 0.000(3) -0.007(3)
O6 0.048(4) 0.038(4) 0.062(4) 0.006(3) 0.004(3) 0.011(3)
O7 0.044(4) 0.046(4) 0.052(4) -0.006(3) -0.023(3) 0.011(3)
O6' 0.064(6) 0.149(10) 0.157(11) 0.080(9) -0.054(7) -0.009(6)
O7' 0.157(10) 0.043(5) 0.127(9) 0.008(5) -0.072(8) 0.004(6)
O5' 0.251(18) 0.178(13) 0.040(5) 0.020(7) 0.005(8) 0.159(13)

loop_
_atom_type_symbol
_atom_type_description
_atom_type_scat_dispersion_real
_atom_type_scat_dispersion_imag
_atom_type_scat_source
C C 0.0033 0.0016 'International Tables Vol C Tables 4.2.6.8 and 6.1.1.4'
H H 0.0000 0.0000 'International Tables Vol C Tables 4.2.6.8 and 6.1.1.4'
N N 0.0061 0.0033 'International Tables Vol C Tables 4.2.6.8 and 6.1.1.4'
O O 0.0106 0.0060 'International Tables Vol C Tables 4.2.6.8 and 6.1.1.4'
S S 0.1246 0.1234 'International Tables Vol C Tables 4.2.6.8 and 6.1.1.4'

loop_
_geom_angle_atom_site_label_1
_geom_angle_atom_site_label_2
_geom_angle_atom_site_label_3
_geom_angle
_geom_angle_site_symmetry_1
_geom_angle_site_symmetry_3
_geom_angle_publ_flag
O1 S1 O2 111.8(2) . . ?
O1 S1 C11 106.21(17) . . ?
O2 S1 C11 106.02(18) . . ?
O3 S1 O1 113.2(3) . . ?
O3 S1 O2 112.5(2) . . ?
O3 S1 C11 106.42(19) . . ?
O5 S2 C8 104.3(3) . . ?
O6 S2 C8 106.2(3) . . ?
O6 S2 O5 113.8(4) . . ?
O6 S2 O7 114.2(5) . . ?
O6 S2 O6' 59.0(6) . . ?
O6 S2 O7' 47.4(5) . . ?
O7 S2 C8 104.5(3) . . ?
O7 S2 O5 112.8(4) . . ?
O7 S2 O6' 57.3(6) . . ?
O7 S2 O7' 148.5(5) . . ?
O6' S2 C8 105.4(4) . . ?
O6' S2 O5 150.3(4) . . ?
O7' S2 C8 105.5(4) . . ?
O7' S2 O5 68.3(6) . . ?
O7' S2 O6' 105.2(8) . . ?
O5' S2 C8 108.4(4) . . ?
O5' S2 O5 54.3(9) . . ?
O5' S2 O6 145.3(5) . . ?
O5' S2 O7 59.3(9) . . ?
O5' S2 O6' 113.2(10) . . ?
O5' S2 O7' 118.3(10) . . ?
C13 N1 N3 118.7(3) . . ?
C24 N1 N3 120.3(3) . . ?
C24 N1 C13 120.8(4) . . ?
C19 N2 N4 121.0(3) . . ?
C19 N2 C21 120.1(4) . . ?
C21 N2 N4 118.8(3) . . ?
C6 C1 C6 105.9(3) 2_565 . ?
C6 C1 C6 111.28(13) 2_565 8_557 ?
C6 C1 C6 111.28(13) . 7_457 ?
C6 C1 C6 111.28(13) 2_565 7_457 ?
C6 C1 C6 105.9(2) 8_557 7_457 ?
C6 C1 C6 111.28(13) . 8_557 ?
C5 C2 C4 123.4(3) . . ?
C15 C2 C4 118.8(3) . . ?
C15 C2 C5 117.5(3) . . ?
C17 C3 C10 121.1(4) . . ?
C23 C3 C10 122.6(4) . . ?
C23 C3 C17 116.2(4) . . ?
C2 C4 C2 111.73(14) 4_657 2_665 ?
C2 C4 C2 111.73(14) 3_567 . ?
C2 C4 C2 111.73(14) . 4_657 ?
C2 C4 C2 105.0(3) 3_567 4_657 ?
C2 C4 C2 105.0(3) . 2_665 ?
C2 C4 C2 111.73(14) 3_567 2_665 ?
C2 C5 C18 121.0(4) . . ?
C7 C6 C1 119.4(3) . . ?
C9 C6 C1 123.0(3) . . ?
C9 C6 C7 117.6(3) . . ?
C14 C7 C6 122.0(3) . . ?
C18 C8 S2 120.7(3) . . ?
C18 C8 C20 119.6(4) . . ?
C20 C8 S2 119.6(3) . . ?
C6 C9 C16 121.1(3) . . ?
C12 C10 C3 121.0(3) . . ?
C12 C10 C22 116.9(4) . . ?
C22 C10 C3 122.1(4) . . ?
C14 C11 S1 119.3(3) . . ?
C16 C11 S1 121.0(3) . . ?
C16 C11 C14 119.7(3) . . ?
C13 C12 C10 121.1(4) . . ?
N1 C13 C12 120.0(4) . . ?
C7 C14 C11 119.2(4) . . ?
C20 C15 C2 122.6(3) . . ?
C11 C16 C9 120.4(3) . . ?
C19 C17 C3 121.2(4) . . ?
C8 C18 C5 120.1(4) . . ?
N2 C19 C17 120.6(4) . . ?
C15 C20 C8 119.2(4) . . ?
N2 C21 C23 120.6(4) . . ?
C24 C22 C10 121.1(4) . . ?
C21 C23 C3 121.3(4) . . ?
N1 C24 C22 119.8(4) . . ?

loop_
_geom_bond_atom_site_label_1
_geom_bond_atom_site_label_2
_geom_bond_distance
_geom_bond_site_symmetry_2
_geom_bond_publ_flag
S1 O1 1.436(3) . ?
S1 O2 1.439(3) . ?
S1 O3 1.432(3) . ?
S1 C11 1.782(4) . ?
S2 C8 1.800(4) . ?
S2 O5 1.481(6) . ?
S2 O6 1.381(6) . ?
S2 O7 1.418(6) . ?
S2 O6' 1.441(9) . ?
S2 O7' 1.428(8) . ?
S2 O5' 1.304(10) . ?
N1 N3 1.406(5) . ?
N1 C13 1.343(5) . ?
N1 C24 1.339(5) . ?
N2 N4 1.394(4) . ?
N2 C19 1.324(5) . ?
N2 C21 1.341(5) . ?
C1 C6 1.546(3) 8_557 ?
C1 C6 1.546(3) 7_457 ?
C1 C6 1.546(3) . ?
C1 C6 1.546(3) 2_565 ?
C2 C4 1.552(4) . ?
C2 C5 1.387(5) . ?
C2 C15 1.383(5) . ?
C3 C10 1.473(6) . ?
C3 C17 1.383(6) . ?
C3 C23 1.375(6) . ?
C4 C2 1.552(4) 3_567 ?
C4 C2 1.552(4) 4_657 ?
C4 C2 1.552(4) 2_665 ?
C5 C18 1.398(5) . ?
C6 C7 1.391(5) . ?
C6 C9 1.376(5) . ?
C7 C14 1.377(5) . ?
C8 C18 1.378(5) . ?
C8 C20 1.395(5) . ?
C9 C16 1.394(5) . ?
C10 C12 1.379(5) . ?
C10 C22 1.380(6) . ?
C11 C14 1.391(5) . ?
C11 C16 1.363(5) . ?
C12 C13 1.359(6) . ?
C15 C20 1.377(5) . ?
C17 C19 1.373(6) . ?
C21 C23 1.365(6) . ?
C22 C24 1.366(6) . ?
